data_7061192
loop_
_publ_author_name
'Li, Haibo'
'Wang, Yanna'
'Wei, Zhenghe'
'Xia, Lianghong'
'Li, Zhimin'
'Zhang, Tonglai'

_publ_section_title
;
 Alkaline metal and alkaline earth metal salts of
 di(1H-tetrazol-5-yl)methanone (DTO): energetic catalysts for ammonium
 perchlorate decomposition
;
_journal_issue 9
_journal_name_full 'New Journal of Chemistry'
_journal_page_first 4462
_journal_page_last 4469
_journal_paper_doi 10.1039/D1NJ04594F
_journal_volume 46
_journal_year 2022
_chemical_formula_moiety 'C3 H2 K2 N8 O2'
_chemical_formula_sum 'C3 H2 K2 N8 O2'
_chemical_formula_weight 260.33
_space_group_crystal_system monoclinic
_space_group_IT_number 4
_space_group_name_Hall 'P 2yb'
_space_group_name_H-M_alt 'P 1 21 1'
_atom_sites_solution_hydrogens mixed
_audit_creation_date 2021-12-13
_audit_creation_method
;
Olex2 1.5-dev
(compiled 2021.12.09 svn.r5202d8cf for OlexSys, GUI svn.r6396)
;
_audit_update_record
;
2022-01-03 deposited with the CCDC.	2022-01-11 downloaded from the CCDC.
;
_cell_angle_alpha 90
_cell_angle_beta 111.38(3)
_cell_angle_gamma 90
_cell_formula_units_Z 4
_cell_length_a 7.1376(14)
_cell_length_b 17.029(3)
_cell_length_c 7.6232(15)
_cell_measurement_reflns_used 3519
_cell_measurement_temperature 153(2)
_cell_measurement_theta_max 27.4662
_cell_measurement_theta_min 2.2429
_cell_volume 862.8(3)
_computing_cell_refinement 'CrystalClear (Rigaku Inc., 2008)'
_computing_data_collection 'CrystalClear (Rigaku Inc., 2008)'
_computing_data_reduction 'CrystalClear (Rigaku Inc., 2008)'
_computing_molecular_graphics 'Olex2 1.5-dev (Dolomanov et al., 2009)'
_computing_publication_material 'Olex2 1.5-dev (Dolomanov et al., 2009)'
_computing_structure_refinement 'SHELXL 2018/3 (Sheldrick, 2015)'
_computing_structure_solution 'ShelXT (Sheldrick, 2015)'
_diffrn_ambient_temperature 153.15
_diffrn_measured_fraction_theta_full 0.984
_diffrn_measured_fraction_theta_max 0.984
_diffrn_measurement_device_type 'multiwire proportional'
_diffrn_measurement_method 'phi and omega scans'
_diffrn_radiation_type MoK\a
_diffrn_radiation_wavelength 0.71073
_diffrn_reflns_av_R_equivalents 0.0280
_diffrn_reflns_av_unetI/netI 0.0336
_diffrn_reflns_Laue_measured_fraction_full 0.984
_diffrn_reflns_Laue_measured_fraction_max 0.984
_diffrn_reflns_limit_h_max 9
_diffrn_reflns_limit_h_min -8
_diffrn_reflns_limit_k_max 21
_diffrn_reflns_limit_k_min -22
_diffrn_reflns_limit_l_max 9
_diffrn_reflns_limit_l_min -9
_diffrn_reflns_number 6315
_diffrn_reflns_point_group_measured_fraction_full 0.912
_diffrn_reflns_point_group_measured_fraction_max 0.887
_diffrn_reflns_theta_full 25.242
_diffrn_reflns_theta_max 27.464
_diffrn_reflns_theta_min 3.109
_exptl_absorpt_coefficient_mu 1.093
_exptl_absorpt_correction_type none
_exptl_crystal_density_diffrn 2.004
_exptl_crystal_description block
_exptl_crystal_F_000 520
_exptl_crystal_size_max 0.21
_exptl_crystal_size_mid 0.16
_exptl_crystal_size_min 0.14
_refine_diff_density_max 0.295
_refine_diff_density_min -0.293
_refine_diff_density_rms 0.068
_refine_ls_abs_structure_details
;
 Flack x determined using 1377 quotients [(I+)-(I-)]/[(I+)+(I-)]
 (Parsons, Flack and Wagner, Acta Cryst. B69 (2013) 249-259).
;
_refine_ls_abs_structure_Flack 0.00(2)
_refine_ls_extinction_coef 0.0035(10)
_refine_ls_extinction_expression Fc^*^=kFc[1+0.001xFc^2^\l^3^/sin(2\q)]^-1/4^
_refine_ls_extinction_method 'SHELXL-2018/3 (Sheldrick 2018)'
_refine_ls_goodness_of_fit_ref 1.076
_refine_ls_hydrogen_treatment constr
_refine_ls_matrix_type full
_refine_ls_number_parameters 272
_refine_ls_number_reflns 3493
_refine_ls_number_restraints 1
_refine_ls_restrained_S_all 1.076
_refine_ls_R_factor_all 0.0300
_refine_ls_R_factor_gt 0.0290
_refine_ls_shift/su_max 0.000
_refine_ls_shift/su_mean 0.000
_refine_ls_structure_factor_coef Fsqd
_refine_ls_weighting_details 'w=1/[\s^2^(Fo^2^)+(0.0219P)^2^+0.7564P] where P=(Fo^2^+2Fc^2^)/3'
_refine_ls_weighting_scheme calc
_refine_ls_wR_factor_gt 0.0641
_refine_ls_wR_factor_ref 0.0675
_reflns_Friedel_coverage 0.744
_reflns_Friedel_fraction_full 0.835
_reflns_Friedel_fraction_max 0.783
_reflns_number_gt 3419
_reflns_number_total 3493
_reflns_threshold_expression 'I > 2\s(I)'
_cod_data_source_file d1nj04594f2.cif
_cod_data_source_block bwn18008
_cod_depositor_comments 'Adding full bibliography for 7061189--7061194.cif.'
_cod_database_code 7061192
_shelx_shelxl_version_number 2018/3
_shelx_space_group_comment
;
The symmetry employed for this shelxl refinement is uniquely defined
by the following loop, which should always be used as a source of
symmetry information in preference to the above space-group names.
They are only intended as comments.
;
_shelx_estimated_absorpt_t_max 0.862
_shelx_estimated_absorpt_t_min 0.803
_olex2_refinement_description
;
1. Fixed Uiso
 At 1.2 times of:
  All O(H,H) groups
2.a Riding coordinates:
 O4(H4A,H4B)
2.b Secondary CH2 refined with riding coordinates:
 O3(H3A,H3B)
;
_olex2_submission_special_instructions 'No special instructions were received'

loop_
_space_group_symop_operation_xyz
'x, y, z'
'-x, y+1/2, -z'

loop_
_atom_site_label
_atom_site_type_symbol
_atom_site_fract_x
_atom_site_fract_y
_atom_site_fract_z
_atom_site_U_iso_or_equiv
_atom_site_adp_type
_atom_site_occupancy
_atom_site_site_symmetry_order
_atom_site_calc_flag
_atom_site_refinement_flags_posn
_atom_site_refinement_flags_adp
_atom_site_refinement_flags_occupancy
_atom_site_disorder_assembly
_atom_site_disorder_group
K1 K 0.41658(13) 0.69837(5) 0.73024(11) 0.01803(19) Uani 1 1 d . . . . .
K2 K 0.67146(12) 0.44466(5) -0.00943(11) 0.01646(19) Uani 1 1 d . . . . .
K3 K 1.27831(13) 0.30698(5) 0.60464(12) 0.0194(2) Uani 1 1 d . . . . .
K4 K 0.96351(13) 0.05529(5) 0.64772(11) 0.01726(19) Uani 1 1 d . . . . .
O1 O 0.8139(4) 0.96627(17) 1.3056(4) 0.0197(6) Uani 1 1 d . . . . .
O2 O 0.5167(4) 0.53626(18) 0.6482(4) 0.0197(6) Uani 1 1 d . . . . .
O3 O 0.7814(5) 0.29450(19) 0.0687(4) 0.0264(7) Uani 1 1 d . . . . .
H3A H 0.927567 0.293897 0.143601 0.032 Uiso 1 1 calc R U . . .
H3B H 0.762054 0.267884 -0.052085 0.032 Uiso 1 1 calc R U . . .
O4 O 1.0671(4) 0.20834(19) 0.7445(4) 0.0206(6) Uani 1 1 d . . . . .
H4A H 0.951202 0.225909 0.724837 0.025 Uiso 1 1 d R U . . .
H4B H 1.157882 0.211119 0.851847 0.025 Uiso 1 1 d R U . . .
N1 N 0.9946(5) 1.1118(2) 1.3105(5) 0.0173(7) Uani 1 1 d . . . . .
N2 N 1.1040(5) 1.1687(2) 1.2723(5) 0.0184(7) Uani 1 1 d . . . . .
N3 N 1.1463(5) 1.1478(2) 1.1223(5) 0.0182(7) Uani 1 1 d . . . . .
N4 N 1.0654(5) 1.0780(2) 1.0581(5) 0.0169(7) Uani 1 1 d . . . . .
N5 N 0.6913(5) 0.8672(2) 0.9982(5) 0.0172(7) Uani 1 1 d . . . . .
N6 N 0.6703(5) 0.8333(2) 0.8341(5) 0.0193(7) Uani 1 1 d . . . . .
N7 N 0.7755(5) 0.8733(2) 0.7514(5) 0.0196(7) Uani 1 1 d . . . . .
N8 N 0.8642(5) 0.9350(2) 0.8593(4) 0.0175(7) Uani 1 1 d . . . . .
N9 N 0.4243(5) 0.6427(2) 0.3578(4) 0.0178(7) Uani 1 1 d . . . . .
N10 N 0.4024(5) 0.6775(2) 0.1928(5) 0.0199(8) Uani 1 1 d . . . . .
N11 N 0.4827(5) 0.6319(2) 0.0965(5) 0.0192(7) Uani 1 1 d . . . . .
N12 N 0.5588(5) 0.5664(2) 0.1965(5) 0.0181(7) Uani 1 1 d . . . . .
N13 N 0.6710(5) 0.3866(2) 0.6316(5) 0.0170(7) Uani 1 1 d . . . . .
N14 N 0.7821(5) 0.3309(2) 0.5950(5) 0.0186(8) Uani 1 1 d . . . . .
N15 N 0.8446(5) 0.3543(2) 0.4591(5) 0.0174(7) Uani 1 1 d . . . . .
N16 N 0.7742(5) 0.42710(19) 0.4037(5) 0.0159(7) Uani 1 1 d . . . . .
C1 C 0.9735(5) 1.0571(3) 1.1768(5) 0.0126(7) Uani 1 1 d . . . . .
C2 C 0.8637(6) 0.9830(2) 1.1729(5) 0.0132(8) Uani 1 1 d . . . . .
C7 C 0.8107(5) 0.9291(2) 1.0097(5) 0.0120(8) Uani 1 1 d . . . . .
C4 C 0.5206(6) 0.5753(2) 0.3557(5) 0.0142(8) Uani 1 1 d . . . . .
C5 C 0.5669(6) 0.5202(2) 0.5144(5) 0.0140(7) Uani 1 1 d . . . . .
C6 C 0.6698(5) 0.4450(3) 0.5122(5) 0.0127(7) Uani 1 1 d . . . . .

loop_
_atom_site_aniso_label
_atom_site_aniso_U_11
_atom_site_aniso_U_22
_atom_site_aniso_U_33
_atom_site_aniso_U_23
_atom_site_aniso_U_13
_atom_site_aniso_U_12
K1 0.0227(4) 0.0167(5) 0.0162(4) -0.0008(3) 0.0089(3) -0.0015(4)
K2 0.0206(4) 0.0159(5) 0.0152(4) -0.0015(3) 0.0093(3) -0.0010(4)
K3 0.0216(4) 0.0194(5) 0.0191(4) 0.0040(3) 0.0099(3) 0.0009(4)
K4 0.0227(4) 0.0167(4) 0.0153(4) 0.0016(3) 0.0103(3) 0.0012(4)
O1 0.0264(15) 0.0185(16) 0.0189(14) -0.0007(11) 0.0140(12) -0.0026(13)
O2 0.0269(15) 0.0203(16) 0.0163(14) 0.0014(11) 0.0131(12) 0.0036(13)
O3 0.0295(16) 0.0206(17) 0.0213(14) -0.0054(12) 0.0000(12) 0.0005(14)
O4 0.0196(14) 0.0227(16) 0.0204(14) 0.0037(12) 0.0082(12) 0.0011(13)
N1 0.0236(17) 0.0134(18) 0.0167(15) -0.0022(14) 0.0095(13) -0.0027(15)
N2 0.0227(17) 0.0165(19) 0.0172(16) 0.0002(13) 0.0087(14) -0.0015(15)
N3 0.0218(17) 0.0142(18) 0.0208(16) 0.0003(13) 0.0105(14) -0.0028(15)
N4 0.0195(17) 0.0163(18) 0.0181(17) -0.0007(13) 0.0108(14) -0.0043(14)
N5 0.0190(16) 0.0134(18) 0.0192(17) -0.0021(13) 0.0071(13) -0.0040(15)
N6 0.0194(17) 0.0171(18) 0.0221(17) -0.0034(13) 0.0083(14) -0.0022(14)
N7 0.0188(17) 0.0198(19) 0.0201(16) -0.0061(14) 0.0070(13) -0.0027(15)
N8 0.0211(16) 0.0149(18) 0.0177(16) -0.0008(13) 0.0083(13) -0.0015(15)
N9 0.0238(17) 0.0136(18) 0.0153(15) 0.0037(12) 0.0065(14) 0.0062(15)
N10 0.0236(18) 0.022(2) 0.0161(15) 0.0052(13) 0.0093(14) 0.0072(16)
N11 0.0254(18) 0.0152(19) 0.0182(16) 0.0023(13) 0.0093(15) 0.0033(15)
N12 0.0268(18) 0.0158(19) 0.0143(16) 0.0033(13) 0.0106(14) 0.0034(16)
N13 0.0211(16) 0.0151(17) 0.0166(15) 0.0021(12) 0.0089(13) 0.0020(15)
N14 0.0224(17) 0.016(2) 0.0187(17) 0.0002(13) 0.0087(15) 0.0007(15)
N15 0.0254(18) 0.0112(18) 0.0178(16) 0.0010(13) 0.0105(14) 0.0027(15)
N16 0.0212(17) 0.0135(18) 0.0150(16) 0.0020(12) 0.0087(13) 0.0025(14)
C1 0.0153(17) 0.0120(18) 0.0098(16) -0.0003(15) 0.0037(14) 0.0012(16)
C2 0.0121(16) 0.012(2) 0.0152(17) -0.0007(15) 0.0043(14) 0.0005(16)
C7 0.0119(17) 0.010(2) 0.0155(17) 0.0021(13) 0.0064(14) 0.0005(15)
C4 0.0122(17) 0.015(2) 0.0143(18) -0.0006(13) 0.0040(14) 0.0011(15)
C5 0.0137(17) 0.0134(19) 0.0148(18) -0.0014(15) 0.0051(14) -0.0029(16)
C6 0.0115(16) 0.0133(19) 0.0122(17) 0.0011(15) 0.0031(13) 0.0010(16)

loop_
_atom_type_symbol
_atom_type_description
_atom_type_scat_dispersion_real
_atom_type_scat_dispersion_imag
_atom_type_scat_source
C C 0.0033 0.0016 'International Tables Vol C Tables 4.2.6.8 and 6.1.1.4'
H H 0.0000 0.0000 'International Tables Vol C Tables 4.2.6.8 and 6.1.1.4'
K K 0.2009 0.2494 'International Tables Vol C Tables 4.2.6.8 and 6.1.1.4'
N N 0.0061 0.0033 'International Tables Vol C Tables 4.2.6.8 and 6.1.1.4'
O O 0.0106 0.0060 'International Tables Vol C Tables 4.2.6.8 and 6.1.1.4'

loop_
_geom_angle_atom_site_label_1
_geom_angle_atom_site_label_2
_geom_angle_atom_site_label_3
_geom_angle
_geom_angle_site_symmetry_1
_geom_angle_site_symmetry_3
_geom_angle_publ_flag
K4 K1 K3 101.01(3) 2_656 2_756 y
O2 K1 K3 93.52(6) . 2_756 y
O2 K1 K4 55.48(6) . 2_656 y
O2 K1 N1 80.46(9) . 2_647 y
O2 K1 N2 63.26(8) . 2_747 y
O2 K1 N3 61.34(9) . 2_747 y
O2 K1 N9 54.65(8) . . y
O2 K1 N14 123.52(8) . 2_656 y
O2 K1 N15 143.56(9) . 2_656 y
O3 K1 K3 120.76(7) 2_656 2_756 y
O3 K1 K4 112.83(7) 2_656 2_656 y
O3 K1 O2 145.72(8) 2_656 . y
O3 K1 N1 73.02(9) 2_656 2_647 y
O3 K1 N2 138.50(9) 2_656 2_747 y
O3 K1 N3 126.28(9) 2_656 2_747 y
O3 K1 N9 147.75(9) 2_656 . y
O3 K1 N14 81.52(9) 2_656 2_656 y
O3 K1 N15 58.04(8) 2_656 2_656 y
N1 K1 K3 141.37(7) 2_647 2_756 y
N1 K1 K4 44.71(6) 2_647 2_656 y
N1 K1 N2 143.67(9) 2_647 2_747 y
N1 K1 N14 96.63(9) 2_647 2_656 y
N1 K1 N15 88.63(10) 2_647 2_656 y
N2 K1 K3 49.38(6) 2_747 2_756 y
N2 K1 K4 108.66(6) 2_747 2_656 y
N3 K1 K3 70.66(7) 2_747 2_756 y
N3 K1 K4 115.57(7) 2_747 2_656 y
N3 K1 N1 133.61(10) 2_747 2_647 y
N3 K1 N2 22.42(8) 2_747 2_747 y
N3 K1 N14 125.51(9) 2_747 2_656 y
N3 K1 N15 137.75(10) 2_747 2_656 y
N6 K1 K3 54.17(7) . 2_756 y
N6 K1 K4 152.68(8) . 2_656 y
N6 K1 O2 128.95(9) . . y
N6 K1 O3 77.50(9) . 2_656 y
N6 K1 N1 149.97(10) . 2_647 y
N6 K1 N2 65.84(9) . 2_747 y
N6 K1 N3 70.26(10) . 2_747 y
N6 K1 N9 106.69(10) . . y
N6 K1 N11 100.60(11) . 1_556 y
N6 K1 N14 73.17(10) . 2_656 y
N6 K1 N15 70.73(10) . 2_656 y
N9 K1 K3 52.61(7) . 2_756 y
N9 K1 K4 50.81(7) . 2_656 y
N9 K1 N1 95.44(10) . 2_647 y
N9 K1 N2 65.90(9) . 2_747 y
N9 K1 N3 83.69(10) . 2_747 y
N9 K1 N14 69.79(9) . 2_656 y
N9 K1 N15 92.47(9) . 2_656 y
N11 K1 K3 142.91(8) 1_556 2_756 y
N11 K1 K4 106.70(8) 1_556 2_656 y
N11 K1 O2 82.66(9) 1_556 . y
N11 K1 O3 69.75(9) 1_556 2_656 y
N11 K1 N1 74.57(10) 1_556 2_647 y
N11 K1 N2 97.73(10) 1_556 2_747 y
N11 K1 N3 75.32(10) 1_556 2_747 y
N11 K1 N9 137.30(10) 1_556 . y
N11 K1 N14 151.25(10) 1_556 2_656 y
N11 K1 N15 127.77(10) 1_556 2_656 y
N14 K1 K3 55.26(6) 2_656 2_756 y
N14 K1 K4 83.17(7) 2_656 2_656 y
N14 K1 N2 104.63(9) 2_656 2_747 y
N15 K1 K3 73.76(6) 2_656 2_756 y
N15 K1 K4 92.82(7) 2_656 2_656 y
N15 K1 N2 121.47(9) 2_656 2_747 y
N15 K1 N14 23.48(8) 2_656 2_656 y
K4 K2 K3 176.02(3) 2_756 1_454 y
O1 K2 K3 45.78(5) 2_646 1_454 y
O1 K2 K4 137.56(6) 2_646 2_756 y
O1 K2 C7 39.87(8) 2_646 2_646 y
O2 K2 K3 73.60(7) 1_554 1_454 y
O2 K2 K4 110.13(7) 1_554 2_756 y
O2 K2 O1 51.69(7) 1_554 2_646 y
O2 K2 N4 62.54(9) 1_554 2_746 y
O2 K2 N5 102.60(9) 1_554 2_646 y
O2 K2 N8 111.60(9) 1_554 2_746 y
O2 K2 N13 57.65(9) 1_554 1_554 y
O2 K2 N16 151.01(9) 1_554 . y
O2 K2 C7 89.32(9) 1_554 2_646 y
O3 K2 K3 70.98(7) . 1_454 y
O3 K2 K4 105.09(7) . 2_756 y
O3 K2 O1 113.37(9) . 2_646 y
O3 K2 O2 134.47(9) . 1_554 y
O3 K2 N4 126.41(10) . 2_746 y
O3 K2 N5 75.78(10) . 2_646 y
O3 K2 N8 71.27(10) . 2_746 y
O3 K2 N12 133.02(10) . . y
O3 K2 N13 77.56(10) . 1_554 y
O3 K2 N16 74.30(9) . . y
O3 K2 C7 97.95(10) . 2_646 y
N4 K2 K3 130.07(7) 2_746 1_454 y
N4 K2 K4 52.60(6) 2_746 2_756 y
N4 K2 O1 111.24(8) 2_746 2_646 y
N4 K2 N8 57.37(9) 2_746 2_746 y
N4 K2 C7 135.59(10) 2_746 2_646 y
N5 K2 K3 50.83(7) 2_646 1_454 y
N5 K2 K4 128.23(7) 2_646 2_756 y
N5 K2 O1 51.03(8) 2_646 2_646 y
N5 K2 N4 157.80(9) 2_646 2_746 y
N5 K2 N8 143.45(10) 2_646 2_746 y
N5 K2 N16 78.67(10) 2_646 . y
N5 K2 C7 22.38(10) 2_646 2_646 y
N8 K2 K3 127.66(7) 2_746 1_454 y
N8 K2 K4 50.13(7) 2_746 2_756 y
N8 K2 O1 161.48(8) 2_746 2_646 y
N8 K2 C7 158.51(9) 2_746 2_646 y
N12 K2 K3 124.13(8) . 1_454 y
N12 K2 K4 57.96(7) . 2_756 y
N12 K2 O1 82.23(9) . 2_646 y
N12 K2 O2 90.74(9) . 1_554 y
N12 K2 N4 80.67(10) . 2_746 y
N12 K2 N5 83.29(10) . 2_646 y
N12 K2 N8 108.10(10) . 2_746 y
N12 K2 N13 148.30(10) . 1_554 y
N12 K2 N16 60.45(9) . . y
N12 K2 C7 65.15(10) . 2_646 y
N13 K2 K3 49.39(7) 1_554 1_454 y
N13 K2 K4 131.10(7) 1_554 2_756 y
N13 K2 O1 76.13(8) 1_554 2_646 y
N13 K2 N4 85.87(9) 1_554 2_746 y
N13 K2 N5 100.16(10) 1_554 2_646 y
N13 K2 N8 87.92(10) 1_554 2_746 y
N13 K2 N16 151.24(10) 1_554 . y
N13 K2 C7 108.32(10) 1_554 2_646 y
N16 K2 K3 123.73(7) . 1_454 y
N16 K2 K4 53.55(7) . 2_756 y
N16 K2 O1 120.83(9) . 2_646 y
N16 K2 N4 106.14(10) . 2_746 y
N16 K2 N8 77.61(10) . 2_746 y
N16 K2 C7 81.60(10) . 2_646 y
C7 K2 K3 61.49(7) 2_646 1_454 y
C7 K2 K4 119.25(7) 2_646 2_756 y
K1 K3 K4 109.35(2) 2_746 2_756 y
K1 K3 H4B 118.9 2_746 . y
K2 K3 K1 108.38(3) 1_656 2_746 y
K2 K3 K4 80.12(3) 1_656 2_756 y
K2 K3 H4B 98.6 1_656 . y
K4 K3 H4B 129.1 2_756 . y
O1 K3 K1 137.51(6) 2_747 2_746 y
O1 K3 K2 56.14(6) 2_747 1_656 y
O1 K3 K4 35.27(5) 2_747 2_756 y
O1 K3 H4B 103.2 2_747 . y
O1 K3 N2 140.76(9) 2_747 1_544 y
O1 K3 N5 54.04(8) 2_747 2_747 y
O1 K3 N9 155.83(9) 2_747 2_746 y
O1 K3 N10 135.97(9) 2_747 2_746 y
O1 K3 N13 81.48(9) 2_747 1_655 y
O1 K3 N15 63.08(9) 2_747 . y
O4 K3 K1 115.92(7) . 2_746 y
O4 K3 K2 114.45(7) . 1_656 y
O4 K3 K4 122.81(7) . 2_756 y
O4 K3 O1 106.04(9) . 2_747 y
O4 K3 H4B 17.1 . . y
O4 K3 N2 75.89(9) . 1_544 y
O4 K3 N5 71.10(9) . 2_747 y
O4 K3 N7 136.08(10) . 2_746 y
O4 K3 N9 83.07(9) . 2_746 y
O4 K3 N10 77.33(9) . 2_746 y
O4 K3 N13 150.96(9) . 1_655 y
O4 K3 N15 70.46(9) . . y
N2 K3 K1 51.78(6) 1_544 2_746 y
N2 K3 K2 159.38(6) 1_544 1_656 y
N2 K3 K4 110.05(7) 1_544 2_756 y
N2 K3 H4B 88.8 1_544 . y
N2 K3 N9 62.71(8) 1_544 2_746 y
N5 K3 K1 146.99(7) 2_747 2_746 y
N5 K3 K2 46.65(7) 2_747 1_656 y
N5 K3 K4 89.24(7) 2_747 2_756 y
N5 K3 H4B 58.6 2_747 . y
N5 K3 N2 146.96(9) 2_747 1_544 y
N5 K3 N9 111.16(9) 2_747 2_746 y
N5 K3 N10 88.42(9) 2_747 2_746 y
N7 K3 K1 61.76(8) 2_746 2_746 y
N7 K3 K2 106.54(8) 2_746 1_656 y
N7 K3 K4 49.38(8) 2_746 2_756 y
N7 K3 O1 83.77(10) 2_746 2_747 y
N7 K3 H4B 153.2 2_746 . y
N7 K3 N2 70.87(10) 2_746 1_544 y
N7 K3 N5 137.21(11) 2_746 2_747 y
N7 K3 N9 105.43(10) 2_746 2_746 y
N7 K3 N10 124.82(10) 2_746 2_746 y
N7 K3 N13 71.82(10) 2_746 1_655 y
N7 K3 N15 77.12(10) 2_746 . y
N9 K3 K1 43.77(6) 2_746 2_746 y
N9 K3 K2 99.69(6) 2_746 1_656 y
N9 K3 K4 152.00(6) 2_746 2_756 y
N9 K3 H4B 78.8 2_746 . y
N10 K3 K1 63.85(7) 2_746 2_746 y
N10 K3 K2 82.01(7) 2_746 1_656 y
N10 K3 K4 157.47(7) 2_746 2_756 y
N10 K3 H4B 67.2 2_746 . y
N10 K3 N2 83.18(9) 2_746 1_544 y
N10 K3 N9 22.91(8) 2_746 2_746 y
N13 K3 K1 65.33(7) 1_655 2_746 y
N13 K3 K2 46.32(7) 1_655 1_656 y
N13 K3 K4 79.58(7) 1_655 2_756 y
N13 K3 H4B 134.4 1_655 . y
N13 K3 N2 116.25(9) 1_655 1_544 y
N13 K3 N5 92.93(10) 1_655 2_747 y
N13 K3 N9 80.39(9) 1_655 2_746 y
N13 K3 N10 78.17(9) 1_655 2_746 y
N15 K3 K1 124.84(7) . 2_746 y
N15 K3 K2 117.91(8) . 1_656 y
N15 K3 K4 55.30(7) . 2_756 y
N15 K3 H4B 83.0 . . y
N15 K3 N2 81.97(10) . 1_544 y
N15 K3 N5 88.16(10) . 2_747 y
N15 K3 N9 140.25(9) . 2_746 y
N15 K3 N10 146.93(9) . 2_746 y
N15 K3 N13 134.86(10) . 1_655 y
K1 K4 H4A 58.9 2_646 . y
K2 K4 K1 174.24(3) 2_746 2_646 y
K2 K4 H4A 115.4 2_746 . y
O1 K4 K1 74.69(7) 1_544 2_646 y
O1 K4 K2 110.45(7) 1_544 2_746 y
O1 K4 O2 52.25(7) 1_544 2_646 y
O1 K4 H4A 132.0 1_544 . y
O1 K4 N4 153.53(9) 1_544 1_545 y
O1 K4 N9 101.82(9) 1_544 2_646 y
O1 K4 N12 111.37(9) 1_544 2_746 y
O1 K4 N16 62.50(9) 1_544 2_746 y
O1 K4 C4 90.31(9) 1_544 2_646 y
O2 K4 K1 46.80(6) 2_646 2_646 y
O2 K4 K2 138.33(6) 2_646 2_746 y
O2 K4 H4A 97.5 2_646 . y
O2 K4 C4 40.00(8) 2_646 2_646 y
O4 K4 K1 70.03(7) . 2_646 y
O4 K4 K2 104.21(7) . 2_746 y
O4 K4 O1 136.37(9) . 1_544 y
O4 K4 O2 112.45(9) . 2_646 y
O4 K4 H4A 16.3 . . y
O4 K4 N1 79.50(10) . 1_544 y
O4 K4 N4 69.73(9) . 1_545 y
O4 K4 N8 129.08(9) . 1_545 y
O4 K4 N9 72.62(9) . 2_646 y
O4 K4 N12 72.25(9) . 2_746 y
O4 K4 N16 127.57(9) . 2_746 y
O4 K4 C4 94.52(10) . 2_646 y
N1 K4 K1 52.66(8) 1_544 2_646 y
N1 K4 K2 127.28(8) 1_544 2_746 y
N1 K4 O1 58.64(9) 1_544 1_544 y
N1 K4 O2 79.73(9) 1_544 2_646 y
N1 K4 H4A 82.2 1_544 . y
N1 K4 N4 147.52(10) 1_544 1_545 y
N1 K4 N8 151.21(10) 1_544 1_545 y
N1 K4 N9 100.83(10) 1_544 2_646 y
N1 K4 N12 83.70(10) 1_544 2_746 y
N1 K4 N16 82.48(10) 1_544 2_746 y
N1 K4 C4 111.60(10) 1_544 2_646 y
N4 K4 K1 121.53(7) 1_545 2_646 y
N4 K4 K2 54.84(7) 1_545 2_746 y
N4 K4 O2 121.19(8) 1_545 2_646 y
N4 K4 H4A 71.2 1_545 . y
N4 K4 N9 80.10(9) 1_545 2_646 y
N4 K4 N12 77.38(9) 1_545 2_746 y
N4 K4 N16 107.96(10) 1_545 2_746 y
N4 K4 C4 81.69(10) 1_545 2_646 y
N8 K4 K1 127.14(7) 1_545 2_646 y
N8 K4 K2 56.29(7) 1_545 2_746 y
N8 K4 O1 92.73(9) 1_545 1_544 y
N8 K4 O2 84.69(9) 1_545 2_646 y
N8 K4 H4A 124.0 1_545 . y
N8 K4 N4 60.88(9) 1_545 1_545 y
N8 K4 N9 87.05(9) 1_545 2_646 y
N8 K4 N12 106.58(10) 1_545 2_746 y
N8 K4 N16 81.16(10) 1_545 2_746 y
N8 K4 C4 67.80(10) 1_545 2_646 y
N9 K4 K1 48.25(6) 2_646 2_646 y
N9 K4 K2 130.95(7) 2_646 2_746 y
N9 K4 O2 49.94(8) 2_646 2_646 y
N9 K4 H4A 56.5 2_646 . y
N9 K4 N12 143.04(9) 2_646 2_746 y
N9 K4 C4 22.74(9) 2_646 2_646 y
N12 K4 K1 125.98(7) 2_746 2_646 y
N12 K4 K2 50.29(7) 2_746 2_746 y
N12 K4 O2 161.44(8) 2_746 2_646 y
N12 K4 H4A 88.4 2_746 . y
N12 K4 C4 158.09(9) 2_746 2_646 y
N16 K4 K1 130.11(7) 2_746 2_646 y
N16 K4 K2 53.14(7) 2_746 2_746 y
N16 K4 O2 112.03(9) 2_746 2_646 y
N16 K4 H4A 143.5 2_746 . y
N16 K4 N9 159.63(9) 2_746 2_646 y
N16 K4 N12 57.04(9) 2_746 2_746 y
N16 K4 C4 137.81(10) 2_746 2_646 y
C4 K4 K1 61.32(7) 2_646 2_646 y
C4 K4 K2 120.27(7) 2_646 2_746 y
C4 K4 H4A 78.7 2_646 . y
K3 O1 K2 78.08(7) 2_757 2_656 ?
K4 O1 K2 127.87(10) 1_566 2_656 ?
K4 O1 K3 108.54(9) 1_566 2_757 ?
C2 O1 K2 90.5(2) . 2_656 ?
C2 O1 K3 124.5(3) . 2_757 ?
C2 O1 K4 120.4(3) . 1_566 ?
K1 O2 K4 77.72(7) . 2_656 ?
K2 O2 K1 110.65(9) 1_556 . ?
K2 O2 K4 128.17(10) 1_556 2_656 ?
C5 O2 K1 123.1(3) . . ?
C5 O2 K2 119.9(3) . 1_556 ?
C5 O2 K4 89.9(2) . 2_656 ?
K1 O3 H3A 107.5 2_646 . ?
K1 O3 H3B 107.5 2_646 . ?
K2 O3 K1 119.43(12) . 2_646 ?
K2 O3 H3A 107.5 . . ?
K2 O3 H3B 107.5 . . ?
H3A O3 H3B 107.0 . . ?
K3 O4 K4 128.04(11) . . ?
K3 O4 H4A 111.1 . . ?
K3 O4 H4B 90.3 . . ?
K4 O4 H4A 98.0 . . ?
K4 O4 H4B 110.7 . . ?
H4A O4 H4B 120.9 . . ?
K4 N1 K1 82.64(9) 1_566 2_657 ?
N2 N1 K1 103.5(2) . 2_657 ?
N2 N1 K4 133.5(2) . 1_566 ?
N2 N1 C1 104.4(3) . . ?
C1 N1 K1 113.6(2) . 2_657 ?
C1 N1 K4 115.3(3) . 1_566 ?
K3 N2 K1 78.84(8) 1_566 2_757 ?
N1 N2 K1 139.5(3) . 2_757 ?
N1 N2 K3 115.4(2) . 1_566 ?
N3 N2 K1 60.1(2) . 2_757 ?
N3 N2 K3 134.3(2) . 1_566 ?
N3 N2 N1 109.0(3) . . ?
N2 N3 K1 97.5(2) . 2_757 ?
N2 N3 N4 110.4(3) . . ?
N4 N3 K1 129.7(2) . 2_757 ?
K4 N4 K2 72.57(8) 1_565 2_756 ?
N3 N4 K2 120.2(2) . 2_756 ?
N3 N4 K4 114.2(2) . 1_565 ?
N3 N4 C1 103.9(3) . . ?
C1 N4 K2 110.9(3) . 2_756 ?
C1 N4 K4 133.1(2) . 1_565 ?
K2 N5 K3 82.51(9) 2_656 2_757 ?
N6 N5 K2 115.0(2) . 2_656 ?
N6 N5 K3 135.1(3) . 2_757 ?
N6 N5 C7 104.7(3) . . ?
C7 N5 K2 101.0(2) . 2_656 ?
C7 N5 K3 112.1(2) . 2_757 ?
N5 N6 K1 116.8(2) . . ?
N7 N6 K1 133.8(3) . . ?
N7 N6 N5 109.4(3) . . ?
N6 N7 K3 110.3(2) . 2_756 ?
N6 N7 N8 109.4(3) . . ?
N8 N7 K3 140.1(3) . 2_756 ?
K4 N8 K2 73.57(8) 1_565 2_756 ?
N7 N8 K2 118.1(2) . 2_756 ?
N7 N8 K4 112.0(2) . 1_565 ?
C7 N8 K2 106.8(2) . 2_756 ?
C7 N8 K4 138.2(3) . 1_565 ?
C7 N8 N7 104.4(3) . . ?
K1 N9 K3 83.63(9) . 2_756 ?
K1 N9 K4 80.94(9) . 2_656 ?
K4 N9 K3 153.98(11) 2_656 2_756 ?
N10 N9 K1 134.9(3) . . ?
N10 N9 K3 65.2(2) . 2_756 ?
N10 N9 K4 113.3(2) . 2_656 ?
C4 N9 K1 117.8(2) . . ?
C4 N9 K3 113.0(2) . 2_756 ?
C4 N9 K4 92.7(2) . 2_656 ?
C4 N9 N10 104.5(3) . . ?
N9 N10 K3 91.9(2) . 2_756 ?
N11 N10 K3 107.4(2) . 2_756 ?
N11 N10 N9 109.3(3) . . ?
N10 N11 K1 110.6(2) . 1_554 ?
N10 N11 N12 109.6(3) . . ?
N12 N11 K1 139.6(2) . 1_554 ?
K2 N12 K4 71.75(8) . 2_756 ?
N11 N12 K2 114.9(2) . . ?
N11 N12 K4 114.6(2) . 2_756 ?
C4 N12 K2 139.4(3) . . ?
C4 N12 K4 102.2(2) . 2_756 ?
C4 N12 N11 104.2(3) . . ?
K2 N13 K3 84.29(9) 1_556 1_455 ?
N14 N13 K2 130.1(2) . 1_556 ?
N14 N13 K3 105.8(2) . 1_455 ?
N14 N13 C6 104.0(3) . . ?
C6 N13 K2 112.5(3) . 1_556 ?
C6 N13 K3 120.2(2) . 1_455 ?
N13 N14 K1 121.7(2) . 2_646 ?
N15 N14 K1 78.0(2) . 2_646 ?
N15 N14 N13 110.2(3) . . ?
K3 N15 K1 106.95(11) . 2_646 ?
N14 N15 K1 78.5(2) . 2_646 ?
N14 N15 K3 103.0(2) . . ?
N14 N15 N16 109.1(3) . . ?
N16 N15 K1 121.5(2) . 2_646 ?
N16 N15 K3 125.5(2) . . ?
K2 N16 K4 73.31(8) . 2_756 ?
N15 N16 K2 110.1(2) . . ?
N15 N16 K4 122.2(2) . 2_756 ?
C6 N16 K2 130.9(3) . . ?
C6 N16 K4 115.6(3) . 2_756 ?
C6 N16 N15 104.2(3) . . ?
N1 C1 C2 121.1(3) . . ?
N4 C1 N1 112.2(4) . . ?
N4 C1 C2 126.6(4) . . ?
O1 C2 C1 119.6(3) . . ?
O1 C2 C7 119.3(4) . . ?
C7 C2 C1 121.1(3) . . ?
N5 C7 K2 56.6(2) . 2_656 ?
N5 C7 C2 120.4(3) . . ?
N8 C7 K2 126.2(2) . 2_656 ?
N8 C7 N5 112.1(3) . . ?
N8 C7 C2 127.5(3) . . ?
C2 C7 K2 84.4(2) . 2_656 ?
N9 C4 K4 64.5(2) . 2_656 ?
N9 C4 N12 112.4(3) . . ?
N9 C4 C5 119.9(3) . . ?
N12 C4 K4 120.8(3) . 2_656 ?
N12 C4 C5 127.7(4) . . ?
C5 C4 K4 82.4(2) . 2_656 ?
O2 C5 C4 119.6(4) . . ?
O2 C5 C6 119.9(4) . . ?
C4 C5 C6 120.5(3) . . ?
N13 C6 C5 120.8(3) . . ?
N16 C6 N13 112.5(4) . . ?
N16 C6 C5 126.7(4) . . ?

loop_
_geom_bond_atom_site_label_1
_geom_bond_atom_site_label_2
_geom_bond_distance
_geom_bond_site_symmetry_2
_geom_bond_publ_flag
K1 K3 4.3281(15) 2_756 y
K1 K4 3.9874(16) 2_656 y
K1 O2 2.975(3) . y
K1 O3 2.933(3) 2_656 y
K1 N1 3.196(4) 2_647 y
K1 N2 3.466(3) 2_747 y
K1 N3 3.030(4) 2_747 y
K1 N6 2.852(4) . y
K1 N9 3.012(3) . y
K1 N11 2.888(4) 1_556 y
K1 N14 3.269(4) 2_656 y
K1 N15 3.263(4) 2_656 y
K2 K3 4.0010(16) 1_454 y
K2 K4 3.5642(15) 2_756 y
K2 O1 3.396(3) 2_646 y
K2 O2 2.892(3) 1_554 y
K2 O3 2.677(3) . y
K2 N4 3.054(3) 2_746 y
K2 N5 2.935(4) 2_646 y
K2 N8 3.091(4) 2_746 y
K2 N12 2.887(4) . y
K2 N13 2.908(3) 1_554 y
K2 N16 2.977(3) . y
K2 C7 3.451(4) 2_646 y
K3 K4 4.7052(15) 2_756 y
K3 O1 2.930(3) 2_747 y
K3 O4 2.721(3) . y
K3 H4B 2.8524 . y
K3 N2 3.349(4) 1_544 y
K3 N5 3.129(3) 2_747 y
K3 N7 2.833(3) 2_746 y
K3 N9 3.460(4) 2_746 y
K3 N10 3.142(4) 2_746 y
K3 N13 3.052(4) 1_655 y
K3 N15 2.994(4) . y
K4 O1 2.865(3) 1_544 y
K4 O2 3.362(3) 2_646 y
K4 O4 2.736(3) . y
K4 H4A 2.9719 . y
K4 N1 2.828(3) 1_544 y
K4 N4 2.968(3) 1_545 y
K4 N8 2.852(3) 1_545 y
K4 N9 3.129(4) 2_646 y
K4 N12 3.182(4) 2_746 y
K4 N16 2.993(4) 2_746 y
K4 C4 3.462(4) 2_646 y
O1 C2 1.222(5) . ?
O2 C5 1.228(4) . ?
O3 H3A 0.9900 . ?
O3 H3B 0.9900 . ?
O4 H4A 0.8399 . ?
O4 H4B 0.8400 . ?
N1 N2 1.341(5) . ?
N1 C1 1.349(5) . ?
N2 N3 1.333(5) . ?
N3 N4 1.335(5) . ?
N4 C1 1.344(5) . ?
N5 N6 1.336(5) . ?
N5 C7 1.338(5) . ?
N6 N7 1.331(5) . ?
N7 N8 1.342(5) . ?
N8 C7 1.338(5) . ?
N9 N10 1.348(5) . ?
N9 C4 1.340(5) . ?
N10 N11 1.334(5) . ?
N11 N12 1.347(5) . ?
N12 C4 1.346(5) . ?
N13 N14 1.330(5) . ?
N13 C6 1.346(5) . ?
N14 N15 1.329(5) . ?
N15 N16 1.346(5) . ?
N16 C6 1.335(5) . ?
C1 C2 1.480(6) . ?
C2 C7 1.479(5) . ?
C4 C5 1.471(5) . ?
C5 C6 1.478(6) . ?

loop_
_geom_torsion_atom_site_label_1
_geom_torsion_atom_site_label_2
_geom_torsion_atom_site_label_3
_geom_torsion_atom_site_label_4
_geom_torsion
_geom_torsion_site_symmetry_1
_geom_torsion_site_symmetry_2
_geom_torsion_site_symmetry_3
_geom_torsion_site_symmetry_4
_geom_torsion_publ_flag
K1 O2 C5 C4 -18.8(5) . . . . ?
K1 O2 C5 C6 162.3(2) . . . . ?
K1 N1 N2 K1 174.8(2) 2_657 . . 2_757 ?
K1 N1 N2 K3 71.7(2) 2_657 . . 1_566 ?
K1 N1 N2 N3 -119.4(3) 2_657 . . . ?
K1 N1 C1 N4 111.9(3) 2_657 . . . ?
K1 N1 C1 C2 -69.4(4) 2_657 . . . ?
K1 N2 N3 N4 137.4(3) 2_757 . . . ?
K1 N3 N4 K2 -6.0(4) 2_757 . . 2_756 ?
K1 N3 N4 K4 -89.2(3) 2_757 . . 1_565 ?
K1 N3 N4 C1 118.9(3) 2_757 . . . ?
K1 N6 N7 K3 1.0(4) . . . 2_756 ?
K1 N6 N7 N8 177.5(3) . . . . ?
K1 N9 N10 K3 50.7(3) . . . 2_756 ?
K1 N9 N10 N11 159.9(3) . . . . ?
K1 N9 C4 K4 81.20(18) . . . 2_656 ?
K1 N9 C4 N12 -164.2(3) . . . . ?
K1 N9 C4 C5 17.5(5) . . . . ?
K1 N11 N12 K2 -5.9(5) 1_554 . . . ?
K1 N11 N12 K4 74.5(4) 1_554 . . 2_756 ?
K1 N11 N12 C4 -174.6(3) 1_554 . . . ?
K1 N14 N15 K3 -104.97(13) 2_646 . . . ?
K1 N14 N15 N16 119.6(3) 2_646 . . . ?
K1 N15 N16 K2 -56.1(3) 2_646 . . . ?
K1 N15 N16 K4 -138.54(16) 2_646 . . 2_756 ?
K1 N15 N16 C6 88.2(3) 2_646 . . . ?
K2 O1 C2 C1 125.6(3) 2_656 . . . ?
K2 O1 C2 C7 -53.6(3) 2_656 . . . ?
K2 O2 C5 C4 -168.2(2) 1_556 . . . ?
K2 O2 C5 C6 12.9(5) 1_556 . . . ?
K2 N4 C1 N1 130.9(3) 2_756 . . . ?
K2 N4 C1 C2 -47.7(4) 2_756 . . . ?
K2 N5 N6 K1 -68.3(3) 2_656 . . . ?
K2 N5 N6 N7 110.5(3) 2_656 . . . ?
K2 N5 C7 N8 -119.7(3) 2_656 . . . ?
K2 N5 C7 C2 58.6(4) 2_656 . . . ?
K2 N8 C7 K2 169.48(16) 2_756 . . 2_656 ?
K2 N8 C7 N5 -126.6(3) 2_756 . . . ?
K2 N8 C7 C2 55.3(4) 2_756 . . . ?
K2 N12 C4 K4 -91.2(4) . . . 2_656 ?
K2 N12 C4 N9 -163.9(3) . . . . ?
K2 N12 C4 C5 14.2(7) . . . . ?
K2 N13 N14 K1 135.1(2) 1_556 . . 2_646 ?
K2 N13 N14 N15 -136.8(3) 1_556 . . . ?
K2 N13 C6 N16 145.7(3) 1_556 . . . ?
K2 N13 C6 C5 -32.3(4) 1_556 . . . ?
K2 N16 C6 N13 133.1(3) . . . . ?
K2 N16 C6 C5 -49.1(5) . . . . ?
K3 O1 C2 C1 -158.6(2) 2_757 . . . ?
K3 O1 C2 C7 22.2(5) 2_757 . . . ?
K3 N2 N3 K1 29.0(4) 1_566 . . 2_757 ?
K3 N2 N3 N4 166.5(3) 1_566 . . . ?
K3 N5 N6 K1 37.1(4) 2_757 . . . ?
K3 N5 N6 N7 -144.1(3) 2_757 . . . ?
K3 N5 C7 K2 -86.33(17) 2_757 . . 2_656 ?
K3 N5 C7 N8 154.0(2) 2_757 . . . ?
K3 N5 C7 C2 -27.8(4) 2_757 . . . ?
K3 N7 N8 K2 -65.6(4) 2_756 . . 2_756 ?
K3 N7 N8 K4 16.9(5) 2_756 . . 1_565 ?
K3 N7 N8 C7 176.0(3) 2_756 . . . ?
K3 N9 N10 N11 109.2(3) 2_756 . . . ?
K3 N9 C4 K4 176.2(2) 2_756 . . 2_656 ?
K3 N9 C4 N12 -69.1(4) 2_756 . . . ?
K3 N9 C4 C5 112.6(3) 2_756 . . . ?
K3 N10 N11 K1 -85.4(2) 2_756 . . 1_554 ?
K3 N10 N11 N12 98.4(3) 2_756 . . . ?
K3 N13 N14 K1 39.2(3) 1_455 . . 2_646 ?
K3 N13 N14 N15 127.3(3) 1_455 . . . ?
K3 N13 C6 N16 -117.6(3) 1_455 . . . ?
K3 N13 C6 C5 64.4(4) 1_455 . . . ?
K3 N15 N16 K2 93.1(2) . . . . ?
K3 N15 N16 K4 10.6(4) . . . 2_756 ?
K3 N15 N16 C6 -122.6(3) . . . . ?
K4 O1 C2 C1 -10.3(5) 1_566 . . . ?
K4 O1 C2 C7 170.6(2) 1_566 . . . ?
K4 O2 C5 C4 56.4(3) 2_656 . . . ?
K4 O2 C5 C6 -122.5(3) 2_656 . . . ?
K4 N1 N2 K1 82.2(4) 1_566 . . 2_757 ?
K4 N1 N2 K3 -20.9(4) 1_566 . . 1_566 ?
K4 N1 N2 N3 148.0(3) 1_566 . . . ?
K4 N1 C1 N4 -155.1(2) 1_566 . . . ?
K4 N1 C1 C2 23.6(4) 1_566 . . . ?
K4 N4 C1 N1 -143.7(3) 1_565 . . . ?
K4 N4 C1 C2 37.7(6) 1_565 . . . ?
K4 N8 C7 K2 85.5(4) 1_565 . . 2_656 ?
K4 N8 C7 N5 149.5(3) 1_565 . . . ?
K4 N8 C7 C2 -28.6(6) 1_565 . . . ?
K4 N9 N10 K3 151.50(13) 2_656 . . 2_756 ?
K4 N9 N10 N11 -99.3(3) 2_656 . . . ?
K4 N9 C4 N12 114.6(3) 2_656 . . . ?
K4 N9 C4 C5 -63.7(3) 2_656 . . . ?
K4 N12 C4 K4 -167.34(15) 2_756 . . 2_656 ?
K4 N12 C4 N9 119.9(3) 2_756 . . . ?
K4 N12 C4 C5 -62.0(4) 2_756 . . . ?
K4 N16 C6 N13 -137.3(3) 2_756 . . . ?
K4 N16 C6 C5 40.5(5) 2_756 . . . ?
K4 C4 C5 O2 -54.7(3) 2_656 . . . ?
K4 C4 C5 C6 124.2(3) 2_656 . . . ?
O1 C2 C7 K2 52.8(3) . . . 2_656 ?
O1 C2 C7 N5 7.1(6) . . . . ?
O1 C2 C7 N8 -175.0(4) . . . . ?
O2 C5 C6 N13 14.7(6) . . . . ?
O2 C5 C6 N16 -163.0(4) . . . . ?
N1 N2 N3 K1 -136.9(3) . . . 2_757 ?
N1 N2 N3 N4 0.5(4) . . . . ?
N1 C1 C2 O1 -9.6(6) . . . . ?
N1 C1 C2 C7 169.6(4) . . . . ?
N2 N1 C1 N4 0.0(4) . . . . ?
N2 N1 C1 C2 178.6(3) . . . . ?
N2 N3 N4 K2 -125.4(3) . . . 2_756 ?
N2 N3 N4 K4 151.5(3) . . . 1_565 ?
N2 N3 N4 C1 -0.5(4) . . . . ?
N3 N4 C1 N1 0.3(4) . . . . ?
N3 N4 C1 C2 -178.3(4) . . . . ?
N4 C1 C2 O1 168.9(4) . . . . ?
N4 C1 C2 C7 -12.0(6) . . . . ?
N5 N6 N7 K3 -177.6(2) . . . 2_756 ?
N5 N6 N7 N8 -1.0(5) . . . . ?
N6 N5 C7 K2 119.8(3) . . . 2_656 ?
N6 N5 C7 N8 0.1(4) . . . . ?
N6 N5 C7 C2 178.3(3) . . . . ?
N6 N7 N8 K2 119.5(3) . . . 2_756 ?
N6 N7 N8 K4 -158.0(2) . . . 1_565 ?
N6 N7 N8 C7 1.1(4) . . . . ?
N7 N8 C7 K2 -64.6(4) . . . 2_656 ?
N7 N8 C7 N5 -0.7(4) . . . . ?
N7 N8 C7 C2 -178.8(4) . . . . ?
N9 N10 N11 K1 176.1(2) . . . 1_554 ?
N9 N10 N11 N12 -0.1(5) . . . . ?
N9 C4 C5 O2 0.0(6) . . . . ?
N9 C4 C5 C6 178.9(3) . . . . ?
N10 N9 C4 K4 -114.9(3) . . . 2_656 ?
N10 N9 C4 N12 -0.3(4) . . . . ?
N10 N9 C4 C5 -178.6(4) . . . . ?
N10 N11 N12 K2 168.6(2) . . . . ?
N10 N11 N12 K4 -111.0(3) . . . 2_756 ?
N10 N11 N12 C4 -0.1(4) . . . . ?
N11 N12 C4 K4 73.0(4) . . . 2_656 ?
N11 N12 C4 N9 0.3(4) . . . . ?
N11 N12 C4 C5 178.4(4) . . . . ?
N12 C4 C5 O2 -178.0(4) . . . . ?
N12 C4 C5 C6 0.9(6) . . . . ?
N13 N14 N15 K1 -119.6(3) . . . 2_646 ?
N13 N14 N15 K3 135.5(3) . . . . ?
N13 N14 N15 N16 0.1(4) . . . . ?
N14 N13 C6 N16 0.4(4) . . . . ?
N14 N13 C6 C5 -177.5(3) . . . . ?
N14 N15 N16 K2 -144.1(3) . . . . ?
N14 N15 N16 K4 133.4(3) . . . 2_756 ?
N14 N15 N16 C6 0.2(4) . . . . ?
N15 N16 C6 N13 -0.4(4) . . . . ?
N15 N16 C6 C5 177.4(3) . . . . ?
C1 N1 N2 K1 -66.2(4) . . . 2_757 ?
C1 N1 N2 K3 -169.2(2) . . . 1_566 ?
C1 N1 N2 N3 -0.3(4) . . . . ?
C1 C2 C7 K2 -126.4(3) . . . 2_656 ?
C1 C2 C7 N5 -172.1(4) . . . . ?
C1 C2 C7 N8 5.9(6) . . . . ?
C7 N5 N6 K1 -178.3(2) . . . . ?
C7 N5 N6 N7 0.6(4) . . . . ?
C4 N9 N10 K3 -109.0(3) . . . 2_756 ?
C4 N9 N10 N11 0.2(4) . . . . ?
C4 C5 C6 N13 -164.2(4) . . . . ?
C4 C5 C6 N16 18.1(6) . . . . ?
C6 N13 N14 K1 -88.3(3) . . . 2_646 ?
C6 N13 N14 N15 -0.3(4) . . . . ?
